data_7023356
loop_
_publ_author_name
'Chiang, Ho-Wen'
'Su, Yo-Ting'
'Wu, Jing-Yun'

_publ_section_title
;
 Ligand dissociation/recoordination in fluorescent ionic
 zinc-salicylideneimine compounds: synthesis, characterization,
 photophysical properties, and (1)H NMR studies.
;
_journal_issue 42
_journal_name_full 'Dalton transactions (Cambridge, England : 2003)'
_journal_page_first 15169
_journal_page_last 15182
_journal_paper_doi 10.1039/c3dt51226f
_journal_volume 42
_journal_year 2013
_chemical_formula_sum 'C15 H12 N2 O2'
_chemical_formula_weight 252.27
_chemical_name_systematic
;
?
;
_space_group_IT_number 61
_symmetry_cell_setting orthorhombic
_symmetry_space_group_name_Hall '-P 2ac 2ab'
_symmetry_space_group_name_H-M 'P b c a'
_atom_sites_solution_hydrogens geom
_atom_sites_solution_primary direct
_atom_sites_solution_secondary difmap
_audit_creation_method SHELXL-97
_cell_angle_alpha 90.00
_cell_angle_beta 90.00
_cell_angle_gamma 90.00
_cell_formula_units_Z 8
_cell_length_a 13.2684(16)
_cell_length_b 6.2747(6)
_cell_length_c 29.454(4)
_cell_measurement_reflns_used 1841
_cell_measurement_temperature 296(2)
_cell_measurement_theta_max 24.93
_cell_measurement_theta_min 2.77
_cell_volume 2452.2(5)
_computing_cell_refinement 'Bruker SAINT'
_computing_data_collection 'Bruker SMART'
_computing_data_reduction 'Bruker SAINT'
_computing_structure_refinement 'SHELXL-97 (Sheldrick, 1997)'
_computing_structure_solution 'SIR92 (Giacovazzo et al, 1993)'
_diffrn_ambient_temperature 296(2)
_diffrn_measured_fraction_theta_full 0.974
_diffrn_measured_fraction_theta_max 0.974
_diffrn_measurement_device_type 'CCD area detector'
_diffrn_measurement_method 'phi and omega scans'
_diffrn_radiation_monochromator graphite
_diffrn_radiation_source 'fine-focus sealed tube'
_diffrn_radiation_type MoK\a
_diffrn_radiation_wavelength 0.71073
_diffrn_reflns_av_R_equivalents 0.0557
_diffrn_reflns_av_sigmaI/netI 0.0445
_diffrn_reflns_limit_h_max 15
_diffrn_reflns_limit_h_min -11
_diffrn_reflns_limit_k_max 7
_diffrn_reflns_limit_k_min -7
_diffrn_reflns_limit_l_max 34
_diffrn_reflns_limit_l_min -35
_diffrn_reflns_number 8020
_diffrn_reflns_theta_full 25.07
_diffrn_reflns_theta_max 25.07
_diffrn_reflns_theta_min 2.07
_exptl_absorpt_coefficient_mu 0.093
_exptl_absorpt_correction_T_max 0.7452
_exptl_absorpt_correction_T_min 0.5861
_exptl_absorpt_correction_type multi-scan
_exptl_absorpt_process_details 'Bruker SADABS, 1996'
_exptl_crystal_colour yellow
_exptl_crystal_density_diffrn 1.367
_exptl_crystal_density_method 'not measured'
_exptl_crystal_description rod
_exptl_crystal_F_000 1056
_exptl_crystal_size_max 0.24
_exptl_crystal_size_mid 0.14
_exptl_crystal_size_min 0.12
_refine_diff_density_max 0.188
_refine_diff_density_min -0.198
_refine_diff_density_rms 0.049
_refine_ls_extinction_method none
_refine_ls_goodness_of_fit_ref 1.010
_refine_ls_hydrogen_treatment constr
_refine_ls_matrix_type full
_refine_ls_number_parameters 173
_refine_ls_number_reflns 2124
_refine_ls_number_restraints 0
_refine_ls_restrained_S_all 1.010
_refine_ls_R_factor_all 0.0745
_refine_ls_R_factor_gt 0.0435
_refine_ls_shift/su_max 0.000
_refine_ls_shift/su_mean 0.000
_refine_ls_structure_factor_coef Fsqd
_refine_ls_weighting_details 'calc w=1/[\s^2^(Fo^2^)+(0.0653P)^2^+0.0000P] where P=(Fo^2^+2Fc^2^)/3'
_refine_ls_weighting_scheme calc
_refine_ls_wR_factor_gt 0.1061
_refine_ls_wR_factor_ref 0.1230
_reflns_number_gt 1413
_reflns_number_total 2124
_reflns_threshold_expression >2sigma(I)
_cod_data_source_file c3dt51226f.txt
_cod_data_source_block HsalOMe-4-CN
_cod_depositor_comments
;
The following automatic conversions were performed:

'_symmetry_cell_setting' value 'Orthorhombic' changed to
'orthorhombic' according to
/home/saulius/struct/CIF-dictionaries/cif_core.dic dictionary named
'cif_core.dic' version 2.4.2 from 2011-04-26.

Automatic conversion script
Id: cif_fix_values 1891 2012-01-12 08:04:46Z andrius 
;
_cod_original_sg_symbol_H-M 'Pbca '
_cod_database_code 7023356

loop_
_symmetry_equiv_pos_as_xyz
'x, y, z'
'-x+1/2, -y, z+1/2'
'x+1/2, -y+1/2, -z'
'-x, y+1/2, -z+1/2'
'-x, -y, -z'
'x-1/2, y, -z-1/2'
'-x-1/2, y-1/2, z'
'x, -y-1/2, z-1/2'

loop_
_atom_site_label
_atom_site_type_symbol
_atom_site_fract_x
_atom_site_fract_y
_atom_site_fract_z
_atom_site_U_iso_or_equiv
_atom_site_adp_type
_atom_site_occupancy
_atom_site_symmetry_multiplicity
_atom_site_calc_flag
_atom_site_refinement_flags
C1 C 0.10688(13) 0.6802(3) 0.78000(6) 0.0192(4) Uani 1 1 d .
C2 C 0.14068(13) 0.4664(3) 0.78314(6) 0.0213(5) Uani 1 1 d .
C3 C 0.15770(13) 0.3792(3) 0.82505(6) 0.0235(5) Uani 1 1 d .
H3 H 0.1795 0.2386 0.8271 0.028 Uiso 1 1 calc R
C4 C 0.14333(13) 0.4948(3) 0.86434(6) 0.0238(5) Uani 1 1 d .
H4 H 0.1560 0.4328 0.8924 0.029 Uiso 1 1 calc R
C5 C 0.10960(14) 0.7059(3) 0.86182(6) 0.0222(5) Uani 1 1 d .
C6 C 0.09135(13) 0.7940(3) 0.81993(6) 0.0217(5) Uani 1 1 d .
H6 H 0.0680 0.9335 0.8182 0.026 Uiso 1 1 calc R
C7 C 0.09695(14) 0.7870(3) 0.73691(6) 0.0223(5) Uani 1 1 d .
H7 H 0.0801 0.9309 0.7367 0.027 Uiso 1 1 calc R
C8 C 0.11255(13) 0.8102(3) 0.65813(6) 0.0214(4) Uani 1 1 d .
C9 C 0.15363(13) 1.0154(3) 0.65614(6) 0.0231(5) Uani 1 1 d .
H9 H 0.1784 1.0794 0.6824 0.028 Uiso 1 1 calc R
C10 C 0.15744(13) 1.1225(3) 0.61549(6) 0.0248(5) Uani 1 1 d .
H10 H 0.1843 1.2593 0.6143 0.030 Uiso 1 1 calc R
C11 C 0.12162(14) 1.0279(3) 0.57629(6) 0.0241(5) Uani 1 1 d .
C12 C 0.08120(14) 0.8218(3) 0.57776(6) 0.0254(5) Uani 1 1 d .
H12 H 0.0568 0.7579 0.5515 0.030 Uiso 1 1 calc R
C13 C 0.07795(14) 0.7147(3) 0.61854(6) 0.0245(5) Uani 1 1 d .
H13 H 0.0523 0.5768 0.6196 0.029 Uiso 1 1 calc R
C14 C 0.12498(15) 1.1430(3) 0.53411(7) 0.0283(5) Uani 1 1 d .
C15 C 0.13212(16) 0.7644(3) 0.94132(6) 0.0322(5) Uani 1 1 d .
H15A H 0.0958 0.6393 0.9505 0.048 Uiso 1 1 calc R
H15B H 0.1232 0.8745 0.9636 0.048 Uiso 1 1 calc R
H15C H 0.2025 0.7310 0.9386 0.048 Uiso 1 1 calc R
N1 N 0.11042(11) 0.6914(2) 0.69884(5) 0.0214(4) Uani 1 1 d .
N2 N 0.12671(14) 1.2368(3) 0.50051(6) 0.0394(5) Uani 1 1 d .
O1 O 0.15612(9) 0.34702(19) 0.74531(4) 0.0271(4) Uani 1 1 d .
H101 H 0.1434 0.4264 0.7204 0.041 Uiso 1 1 d R
O2 O 0.09476(10) 0.83609(19) 0.89859(4) 0.0284(4) Uani 1 1 d .

loop_
_atom_site_aniso_label
_atom_site_aniso_U_11
_atom_site_aniso_U_22
_atom_site_aniso_U_33
_atom_site_aniso_U_23
_atom_site_aniso_U_13
_atom_site_aniso_U_12
C1 0.0144(10) 0.0192(10) 0.0241(11) 0.0018(8) 0.0003(8) -0.0022(7)
C2 0.0188(11) 0.0187(10) 0.0264(11) -0.0029(8) -0.0009(9) -0.0022(7)
C3 0.0209(11) 0.0172(10) 0.0324(12) -0.0003(8) -0.0022(9) -0.0009(8)
C4 0.0215(11) 0.0228(10) 0.0272(11) 0.0031(8) -0.0024(9) -0.0015(8)
C5 0.0197(11) 0.0248(10) 0.0221(11) -0.0017(8) 0.0017(8) -0.0011(8)
C6 0.0204(10) 0.0166(10) 0.0281(12) -0.0008(8) 0.0006(9) 0.0010(8)
C7 0.0191(11) 0.0177(10) 0.0299(12) -0.0024(8) -0.0016(9) 0.0011(8)
C8 0.0200(10) 0.0205(10) 0.0238(11) -0.0012(8) 0.0020(9) 0.0038(7)
C9 0.0228(11) 0.0206(10) 0.0260(11) -0.0047(8) -0.0027(9) 0.0020(7)
C10 0.0249(11) 0.0183(10) 0.0312(12) -0.0004(8) 0.0005(9) 0.0008(8)
C11 0.0232(11) 0.0219(10) 0.0271(12) -0.0001(8) 0.0002(9) 0.0004(8)
C12 0.0257(11) 0.0261(10) 0.0244(11) -0.0038(8) -0.0032(9) 0.0000(8)
C13 0.0248(11) 0.0205(10) 0.0282(12) -0.0020(8) 0.0002(9) 0.0000(8)
C14 0.0275(12) 0.0281(11) 0.0292(12) -0.0019(9) -0.0023(10) -0.0020(8)
C15 0.0390(14) 0.0317(12) 0.0259(12) -0.0001(9) -0.0028(10) 0.0020(9)
N1 0.0199(9) 0.0206(9) 0.0239(9) -0.0016(7) 0.0000(7) -0.0007(6)
N2 0.0478(13) 0.0365(11) 0.0340(12) 0.0038(9) -0.0017(10) -0.0049(8)
O1 0.0340(9) 0.0191(7) 0.0283(8) -0.0031(5) -0.0027(6) 0.0034(6)
O2 0.0396(9) 0.0249(8) 0.0207(7) -0.0021(6) -0.0010(6) 0.0053(6)

loop_
_atom_type_symbol
_atom_type_description
_atom_type_scat_dispersion_real
_atom_type_scat_dispersion_imag
_atom_type_scat_source
C C 0.0033 0.0016 'International Tables Vol C Tables 4.2.6.8 and 6.1.1.4'
H H 0.0000 0.0000 'International Tables Vol C Tables 4.2.6.8 and 6.1.1.4'
N N 0.0061 0.0033 'International Tables Vol C Tables 4.2.6.8 and 6.1.1.4'
O O 0.0106 0.0060 'International Tables Vol C Tables 4.2.6.8 and 6.1.1.4'

loop_
_geom_angle_atom_site_label_1
_geom_angle_atom_site_label_2
_geom_angle_atom_site_label_3
_geom_angle
C6 C1 C2 118.52(16)
C6 C1 C7 119.48(17)
C2 C1 C7 121.76(16)
O1 C2 C3 119.64(17)
O1 C2 C1 121.07(16)
C3 C2 C1 119.29(17)
C2 C3 C4 121.57(18)
C3 C4 C5 119.84(17)
O2 C5 C6 116.38(16)
O2 C5 C4 124.61(16)
C6 C5 C4 118.99(17)
C5 C6 C1 121.77(17)
N1 C7 C1 122.63(18)
C13 C8 C9 119.37(17)
C13 C8 N1 118.60(17)
C9 C8 N1 121.93(16)
C10 C9 C8 120.04(17)
C9 C10 C11 120.35(18)
C10 C11 C12 120.15(17)
C10 C11 C14 119.69(17)
C12 C11 C14 120.16(16)
C13 C12 C11 119.30(17)
C12 C13 C8 120.77(18)
N2 C14 C11 179.2(2)
C7 N1 C8 119.87(17)
C5 O2 C15 117.34(14)

loop_
_geom_bond_atom_site_label_1
_geom_bond_atom_site_label_2
_geom_bond_distance
C1 C6 1.391(2)
C1 C2 1.417(2)
C1 C7 1.441(2)
C2 O1 1.358(2)
C2 C3 1.369(2)
C3 C4 1.379(2)
C4 C5 1.400(3)
C5 O2 1.371(2)
C5 C6 1.374(2)
C7 N1 1.284(2)
C8 C13 1.389(2)
C8 C9 1.400(2)
C8 N1 1.412(2)
C9 C10 1.374(2)
C10 C11 1.382(3)
C11 C12 1.401(3)
C11 C14 1.438(3)
C12 C13 1.377(2)
C14 N2 1.152(2)
C15 O2 1.426(2)
